data_1100655
loop_
_publ_author_name
'Hansongnern, Kanidtha'
'Tempiam, Sansanee'
'Liou, Jian-Cheng'
'Liao, Fen-Ling'
'Lu, Tian-Huey'

_publ_section_title
;
 Crystal Structure of 2-(4'-N,N-Diethylaminophenylazo)pyrimidine
;
_journal_name_full
;
 Analytical Sciences: X-ray Structure Analysis Online
;
_journal_page_first x13
_journal_page_last x14
_journal_paper_doi 10.2116/analscix.19.x13
_journal_volume 19
_journal_year 2003
_chemical_formula_sum 'C14 H17 N5'
_chemical_formula_weight 255.33
_space_group_IT_number 56
_symmetry_cell_setting monoclinic
_symmetry_space_group_name_Hall '-P 2ab 2ac'
_symmetry_space_group_name_H-M 'P c c n'
_atom_sites_solution_hydrogens geom
_atom_sites_solution_primary direct
_atom_sites_solution_secondary difmap
_cell_angle_alpha 90.00
_cell_angle_beta 90.00
_cell_angle_gamma 90.00
_cell_formula_units_Z 8
_cell_length_a 15.878(4)
_cell_length_b 22.125(5)
_cell_length_c 7.9029(19)
_cell_measurement_reflns_used 25
_cell_measurement_temperature 293(2)
_cell_measurement_theta_max 18
_cell_measurement_theta_min 12
_cell_volume 2776.3(12)
_diffrn_ambient_temperature 293(2)
_diffrn_detector_area_resol_mean ?
_diffrn_measured_fraction_theta_full 0.942
_diffrn_measured_fraction_theta_max 0.942
_diffrn_measurement_device_type '4-circle diffractometer'
_diffrn_measurement_method 'scintillation counter'
_diffrn_radiation_monochromator graphite
_diffrn_radiation_source 'fine-focus sealed tube'
_diffrn_radiation_type MoK\a
_diffrn_radiation_wavelength 0.71073
_diffrn_reflns_av_R_equivalents 0.0750
_diffrn_reflns_av_sigmaI/netI 0.1017
_diffrn_reflns_limit_h_max 16
_diffrn_reflns_limit_h_min -20
_diffrn_reflns_limit_k_max 29
_diffrn_reflns_limit_k_min -25
_diffrn_reflns_limit_l_max 10
_diffrn_reflns_limit_l_min -10
_diffrn_reflns_number 14980
_diffrn_reflns_theta_full 28.44
_diffrn_reflns_theta_max 28.44
_diffrn_reflns_theta_min 1.58
_exptl_absorpt_coefficient_mu 0.078
_exptl_crystal_colour Red
_exptl_crystal_density_diffrn 1.222
_exptl_crystal_density_method 'not measured'
_exptl_crystal_description Parallelepiped
_exptl_crystal_F_000 1088
_exptl_crystal_size_max 0.50
_exptl_crystal_size_mid 0.40
_exptl_crystal_size_min 0.20
_refine_diff_density_max 0.160
_refine_diff_density_min -0.117
_refine_diff_density_rms 0.028
_refine_ls_extinction_coef 0.0015(4)
_refine_ls_extinction_expression Fc^*^=kFc[1+0.001xFc^2^\l^3^/sin(2\q)]^-1/4^
_refine_ls_extinction_method SHELXL
_refine_ls_goodness_of_fit_ref 0.822
_refine_ls_hydrogen_treatment mixed
_refine_ls_matrix_type full
_refine_ls_number_parameters 191
_refine_ls_number_reflns 3300
_refine_ls_number_restraints 4
_refine_ls_restrained_S_all 0.825
_refine_ls_R_factor_all 0.1696
_refine_ls_R_factor_gt 0.0595
_refine_ls_shift/su_max 0.000
_refine_ls_shift/su_mean 0.000
_refine_ls_structure_factor_coef Fsqd
_refine_ls_weighting_details 'calc w=1/[\s^2^(Fo^2^)+(0.0532P)^2^+0.0000P] where P=(Fo^2^+2Fc^2^)/3'
_refine_ls_weighting_scheme calc
_refine_ls_wR_factor_gt 0.1081
_refine_ls_wR_factor_ref 0.1253
_reflns_number_gt 1175
_reflns_number_total 3300
_reflns_threshold_expression >2sigma(I)
_cod_depositor_comments
;
The following automatic conversions were performed:
'_symmetry_cell_setting' value 'Monoclinic' changed to 'monoclinic'
according to '/home/saulius/struct/CIF-dictionaries/cif_core.dic'
dictionary named 'cif_core.dic' version 2.4.1 from 2010-06-29.

Automatic conversion script
Id: cif_fix_enum 1527 2010-12-29 10:47:43Z saulius 
;
_cod_original_sg_symbol_H-M P21/c
_cod_database_code 1100655

loop_
_symmetry_equiv_pos_as_xyz
'x, y, z'
'-x+1/2, -y+1/2, z'
'x+1/2, -y, -z+1/2'
'-x, y+1/2, -z+1/2'
'-x, -y, -z'
'x-1/2, y-1/2, -z'
'-x-1/2, y, z-1/2'
'x, -y-1/2, z-1/2'

loop_
_atom_site_label
_atom_site_type_symbol
_atom_site_fract_x
_atom_site_fract_y
_atom_site_fract_z
_atom_site_U_iso_or_equiv
_atom_site_adp_type
_atom_site_occupancy
_atom_site_symmetry_multiplicity
_atom_site_calc_flag
_atom_site_refinement_flags
_atom_site_disorder_assembly
_atom_site_disorder_group
N1 N 0.56660(12) 0.10769(9) 1.1067(2) 0.0624(6) Uani 1 1 d . . .
N2 N 0.54785(12) 0.15089(8) 1.0052(2) 0.0609(5) Uani 1 1 d . . .
N3 N 0.66951(12) 0.09207(8) 1.3101(3) 0.0620(6) Uani 1 1 d . . .
N4 N 0.59497(12) 0.18669(9) 1.3065(2) 0.0706(6) Uani 1 1 d . . .
N5 N 0.34185(16) 0.10362(10) 0.4484(3) 0.0950(8) Uani 1 1 d D . .
C1 C 0.61267(15) 0.13087(11) 1.2481(3) 0.0582(6) Uani 1 1 d . . .
C2 C 0.71315(16) 0.11348(12) 1.4425(3) 0.0734(8) Uani 1 1 d . . .
H2 H 0.7545 0.0889 1.4894 0.088 Uiso 1 1 calc R . .
C3 C 0.70070(17) 0.16891(12) 1.5124(3) 0.0777(8) Uani 1 1 d . . .
H3 H 0.7322 0.1823 1.6043 0.093 Uiso 1 1 calc R . .
C4 C 0.63912(17) 0.20419(11) 1.4403(3) 0.0737(8) Uani 1 1 d . . .
H4 H 0.6280 0.2419 1.4873 0.088 Uiso 1 1 calc R . .
C5 C 0.49742(14) 0.13354(10) 0.8664(3) 0.0573(6) Uani 1 1 d . . .
C6 C 0.46186(14) 0.07683(10) 0.8400(3) 0.0603(6) Uani 1 1 d . A .
H6 H 0.4715 0.0460 0.9176 0.072 Uiso 1 1 calc R . .
C7 C 0.41260(14) 0.06597(11) 0.7001(3) 0.0610(6) Uani 1 1 d . . .
H7 H 0.3905 0.0275 0.6827 0.073 Uiso 1 1 calc R A .
C8 C 0.39480(17) 0.11296(11) 0.5811(3) 0.0673(7) Uani 1 1 d . A .
C9 C 0.43112(16) 0.16985(12) 0.6112(3) 0.0739(8) Uani 1 1 d . . .
H9 H 0.4208 0.2014 0.5361 0.089 Uiso 1 1 calc R A .
C10 C 0.48199(15) 0.17984(11) 0.7509(3) 0.0683(7) Uani 1 1 d . A .
H10 H 0.5060 0.2177 0.7678 0.082 Uiso 1 1 calc R . .
C11 C 0.30885(16) 0.04469(12) 0.4062(4) 0.0815(8) Uani 1 1 d . A .
H11A H 0.2579 0.0497 0.3398 0.098 Uiso 1 1 calc R . .
H11B H 0.2937 0.0238 0.5098 0.098 Uiso 1 1 calc R . .
C12 C 0.3699(2) 0.00614(13) 0.3082(4) 0.1074(10) Uani 1 1 d . . .
H12A H 0.3444 -0.0321 0.2832 0.161 Uiso 1 1 calc R A .
H12B H 0.4198 -0.0002 0.3745 0.161 Uiso 1 1 calc R . .
H12C H 0.3846 0.0262 0.2045 0.161 Uiso 1 1 calc R . .
C13 C 0.2971(4) 0.1540(3) 0.3624(8) 0.0925(19) Uani 0.60 1 d PD A 1
H13A H 0.2934 0.1895 0.4338 0.111 Uiso 0.60 1 calc PR A 1
H13B H 0.2411 0.1422 0.3263 0.111 Uiso 0.60 1 calc PR A 1
C14 C 0.3549(5) 0.1639(4) 0.2146(8) 0.088(2) Uani 0.60 1 d PD A 1
H14A H 0.3339 0.1966 0.1467 0.132 Uiso 0.60 1 calc PR A 1
H14B H 0.3575 0.1278 0.1476 0.132 Uiso 0.60 1 calc PR A 1
H14C H 0.4103 0.1737 0.2550 0.132 Uiso 0.60 1 calc PR A 1
C13A C 0.3525(10) 0.1445(5) 0.2940(13) 0.097(4) Uani 0.40 1 d PD A 2
H13C H 0.3427 0.1215 0.1914 0.116 Uiso 0.40 1 calc PR A 2
H13D H 0.4095 0.1602 0.2904 0.116 Uiso 0.40 1 calc PR A 2
C14A C 0.2887(5) 0.1978(3) 0.3048(11) 0.088(2) Uani 0.40 1 d PD A 2
H14D H 0.2952 0.2235 0.2077 0.132 Uiso 0.40 1 calc PR A 2
H14E H 0.2991 0.2207 0.4057 0.132 Uiso 0.40 1 calc PR A 2
H14F H 0.2323 0.1821 0.3076 0.132 Uiso 0.40 1 calc PR A 2

loop_
_atom_site_aniso_label
_atom_site_aniso_U_11
_atom_site_aniso_U_22
_atom_site_aniso_U_33
_atom_site_aniso_U_23
_atom_site_aniso_U_13
_atom_site_aniso_U_12
N1 0.0668(13) 0.0653(13) 0.0550(12) -0.0022(11) -0.0050(11) 0.0021(10)
N2 0.0671(13) 0.0647(14) 0.0509(12) -0.0007(11) -0.0038(10) 0.0045(10)
N3 0.0737(14) 0.0529(13) 0.0593(13) 0.0035(10) -0.0109(12) 0.0067(10)
N4 0.0763(15) 0.0731(15) 0.0624(13) -0.0123(11) -0.0222(12) 0.0156(12)
N5 0.130(2) 0.0646(16) 0.0907(18) -0.0020(13) -0.0613(17) -0.0002(15)
C1 0.0712(17) 0.0582(16) 0.0452(13) 0.0050(12) -0.0027(13) 0.0034(13)
C2 0.0787(19) 0.0661(18) 0.0753(18) -0.0006(15) -0.0229(15) 0.0071(14)
C3 0.102(2) 0.0635(18) 0.0675(18) -0.0082(15) -0.0289(16) 0.0124(15)
C4 0.094(2) 0.0657(17) 0.0619(16) -0.0097(13) -0.0176(16) 0.0113(15)
C5 0.0648(16) 0.0571(15) 0.0499(14) 0.0027(12) -0.0128(13) 0.0014(13)
C6 0.0701(17) 0.0619(16) 0.0491(14) 0.0002(12) -0.0015(13) 0.0077(13)
C7 0.0694(16) 0.0559(15) 0.0577(15) -0.0049(13) -0.0033(14) 0.0015(12)
C8 0.0836(18) 0.0584(17) 0.0597(16) -0.0094(13) -0.0166(15) 0.0046(14)
C9 0.100(2) 0.0646(18) 0.0566(15) 0.0055(14) -0.0222(15) -0.0013(15)
C10 0.0888(19) 0.0603(16) 0.0559(14) 0.0017(13) -0.0112(15) -0.0096(13)
C11 0.0744(18) 0.088(2) 0.0818(19) -0.0231(16) -0.0178(15) -0.0022(15)
C12 0.128(3) 0.090(2) 0.104(2) -0.0260(18) 0.036(2) 0.0023(19)
C13 0.097(5) 0.097(5) 0.084(5) -0.009(4) 0.000(4) 0.004(4)
C14 0.093(4) 0.089(5) 0.082(5) 0.001(4) 0.007(5) -0.006(4)
C13A 0.126(10) 0.104(10) 0.059(8) 0.004(6) -0.003(8) 0.001(8)
C14A 0.092(6) 0.081(5) 0.090(6) 0.010(5) 0.007(5) 0.014(5)

loop_
_atom_type_symbol
_atom_type_description
_atom_type_scat_dispersion_real
_atom_type_scat_dispersion_imag
_atom_type_scat_source
C C 0.0033 0.0016 'International Tables Vol C Tables 4.2.6.8 and 6.1.1.4'
H H 0.0000 0.0000 'International Tables Vol C Tables 4.2.6.8 and 6.1.1.4'
N N 0.0061 0.0033 'International Tables Vol C Tables 4.2.6.8 and 6.1.1.4'

loop_
_geom_angle_atom_site_label_1
_geom_angle_atom_site_label_2
_geom_angle_atom_site_label_3
_geom_angle
_geom_angle_site_symmetry_1
_geom_angle_site_symmetry_3
_geom_angle_publ_flag
N2 N1 C1 109.89(19) . . ?
N1 N2 C5 114.52(19) . . ?
C1 N3 C2 114.0(2) . . ?
C4 N4 C1 115.5(2) . . ?
C8 N5 C11 122.7(2) . . ?
C8 N5 C13 122.3(3) . . ?
C11 N5 C13 113.4(3) . . ?
C8 N5 C13A 117.2(6) . . ?
C11 N5 C13A 113.0(5) . . ?
C13 N5 C13A 40.9(5) . . ?
N3 C1 N4 127.1(2) . . ?
N3 C1 N1 113.6(2) . . ?
N4 C1 N1 119.3(2) . . ?
N3 C2 C3 124.1(2) . . ?
C2 C3 C4 116.5(2) . . ?
N4 C4 C3 122.7(2) . . ?
C6 C5 C10 119.6(2) . . ?
C6 C5 N2 126.3(2) . . ?
C10 C5 N2 114.1(2) . . ?
C7 C6 C5 120.6(2) . . ?
C6 C7 C8 120.9(2) . . ?
N5 C8 C9 121.4(2) . . ?
N5 C8 C7 121.3(2) . . ?
C9 C8 C7 117.3(2) . . ?
C10 C9 C8 121.1(2) . . ?
C9 C10 C5 120.5(2) . . ?
N5 C11 C12 113.4(2) . . ?
N5 C13 C14 100.0(6) . . ?
N5 C13A C14A 109.4(10) . . ?

loop_
_geom_bond_atom_site_label_1
_geom_bond_atom_site_label_2
_geom_bond_distance
_geom_bond_site_symmetry_2
_geom_bond_publ_flag
N1 N2 1.283(2) . ?
N1 C1 1.431(3) . ?
N2 C5 1.411(3) . ?
N3 C1 1.338(3) . ?
N3 C2 1.342(3) . ?
N4 C4 1.326(3) . ?
N4 C1 1.348(3) . ?
N5 C8 1.360(3) . ?
N5 C11 1.444(3) . ?
N5 C13 1.485(6) . ?
N5 C13A 1.529(9) . ?
C2 C3 1.360(3) . ?
C3 C4 1.375(3) . ?
C5 C6 1.392(3) . ?
C5 C10 1.394(3) . ?
C6 C7 1.375(3) . ?
C7 C8 1.430(3) . ?
C8 C9 1.405(3) . ?
C9 C10 1.386(3) . ?
C11 C12 1.506(3) . ?
C13 C14 1.502(8) . ?
C13A C14A 1.557(13) . ?
